data_2005475
loop_
_publ_author_name
'Zangrando, E.'
'Randaccio, L.'
'Pichierri, F.'
'Lippert, B.'
'Holthenrich, D.'

_publ_section_title
;<i>trans</i>-Bis(methylamine-<i>N</i>)bis(1-methylcytosine-<i>N</i>^3^)platinum(II)
 Bis[tetrachlorothallate(III)]
;
_journal_issue 10
_journal_name_full 'Acta Crystallographica Section C'
_journal_page_first 2468
_journal_page_last 2470
_journal_paper_doi 10.1107/S010827019600683X
_journal_volume 52
_journal_year 1996
_chemical_formula_analytical '[Pt (N H2 Me)2(1-MeCyt)2](TlCl4)2'
_chemical_formula_iupac '[Pt (C H5 N)2 (C5 H7 N3 O)2] [Tl Cl4]2'
_chemical_formula_moiety 'C12 H24 Cl8 N8 O2 Pt Tl2'
_chemical_formula_sum 'C12 H24 Cl8 N8 O2 Pt Tl2'
_chemical_formula_weight 1199.83
_chemical_name_systematic
;
trans-[bis(dimethylamino)bis(1-methylcytosine)
platinum(II)]bis(tetrachlorothallate(III))
;
_space_group_IT_number 14
_space_group_name_Hall '-P 2yn'
_space_group_name_H-M_alt 'P 1 21/n 1'
_symmetry_cell_setting monoclinic
_symmetry_space_group_name_Hall '-P 2yn'
_symmetry_space_group_name_H-M 'P 1 21/n 1'
_atom_type_scat_source
;
International Tables for X-ray Crystallography (1974, Vol. IV,
Tables 2.2A, 2.2C and 2.3.1)
;
_cell_angle_alpha 90.
_cell_angle_beta 96.91(1)
_cell_angle_gamma 90.
_cell_formula_units_Z 2
_cell_length_a 7.4346(10)
_cell_length_b 15.8698(10)
_cell_length_c 12.5590(10)
_cell_measurement_reflns_used 25
_cell_measurement_temperature 293
_cell_measurement_theta_max 20.9
_cell_measurement_theta_min 11.9
_cell_volume 1471.0(2)
_computing_cell_refinement 'CELDIM (Enraf-Nonius, 1989)'
_computing_data_collection 'CAD-4 Software (Enraf-Nonius, 1989)'
_computing_data_reduction 'MolEN (Fair, 1990)'
_computing_molecular_graphics 'ORTEPII (Johnson, 1976)'
_computing_publication_material 'PARST (Nardelli, 1983)'
_computing_structure_refinement MolEN
_computing_structure_solution MolEN
_diffrn_ambient_temperature 293
_diffrn_measurement_device 'Enraf-Nonius CAD-4'
_diffrn_measurement_method \w-2\q
_diffrn_radiation_monochromator graphite
_diffrn_radiation_source conventional
_diffrn_radiation_type MoK\a
_diffrn_radiation_wavelength 0.71073
_diffrn_reflns_av_R_equivalents 0.030
_diffrn_reflns_limit_h_max 10
_diffrn_reflns_limit_h_min -10
_diffrn_reflns_limit_k_max 22
_diffrn_reflns_limit_k_min 0
_diffrn_reflns_limit_l_max 17
_diffrn_reflns_limit_l_min 0
_diffrn_reflns_number 4284
_diffrn_reflns_theta_max 30
_diffrn_reflns_theta_min 2
_diffrn_standards_decay_% 0
_diffrn_standards_interval_time 66.6
_diffrn_standards_number 3
_exptl_absorpt_coefficient_mu 16.43
_exptl_absorpt_correction_T_max 0.989
_exptl_absorpt_correction_T_min 0.771
_exptl_absorpt_correction_type '\y scan (North, Phillips \& Mathews, 1968)'
_exptl_crystal_colour colorless
_exptl_crystal_density_diffrn 2.709
_exptl_crystal_density_method 'not measured'
_exptl_crystal_description cubic
_exptl_crystal_F_000 1088.0
_exptl_crystal_size_max 0.30
_exptl_crystal_size_mid 0.25
_exptl_crystal_size_min 0.20
_refine_diff_density_max 1.13
_refine_diff_density_min -1.93
_refine_ls_extinction_method none
_refine_ls_goodness_of_fit_obs 1.08
_refine_ls_hydrogen_treatment noref
_refine_ls_matrix_type full
_refine_ls_number_parameters 151
_refine_ls_number_reflns 2638
_refine_ls_R_factor_all 0.0978
_refine_ls_R_factor_obs 0.0351
_refine_ls_shift/esd_max 0.01
_refine_ls_structure_factor_coef F
_refine_ls_weighting_details 'w = 1/\s^2^(F)'
_refine_ls_weighting_scheme calc
_refine_ls_wR_factor_obs 0.0384
_reflns_number_observed 2638
_reflns_number_total 4246
_reflns_observed_criterion I>3\s(I)
_cod_data_source_file bm1076.cif
_cod_data_source_block Y
_cod_depositor_comments
;
The following automatic conversions were performed:

'_refine_ls_weighting_scheme' value 'w = 1/\s^2^(F)' was changed to
'calc'. New tag '_refine_ls_weighting_details' was created. The value
of the new tag was set to 'w = 1/\s^2^(F)'.

Automatic conversion script
Id: cif_fix_values 3143 2015-03-26 13:38:13Z robertas 
;
_cod_original_cell_volume 1471.0(3)
_cod_original_sg_symbol_H-M 'P 21/n'
_cod_database_code 2005475

loop_
_space_group_symop_id
_space_group_symop_operation_xyz
1 x,y,z
2 -x+1/2,y+1/2,-z+1/2
3 -x,-y,-z
4 x+1/2,-y+1/2,z+1/2

loop_
_atom_site_aniso_label
_atom_site_aniso_U_11
_atom_site_aniso_U_22
_atom_site_aniso_U_33
_atom_site_aniso_U_12
_atom_site_aniso_U_13
_atom_site_aniso_U_23
Pt 0.00940(10) 0.01600(10) 0.01950(10) -0.00360(10) -0.00180(10) -0.00050(10)
O2 0.0100(18) 0.029(3) 0.045(3) -0.008(2) -0.003(2) -0.0041(19)
N1 0.017(2) 0.015(2) 0.027(3) -0.003(2) 0.006(2) 0.002(2)
N3 0.014(2) 0.016(2) 0.024(3) -0.005(2) 0.003(2) -0.001(2)
N4 0.012(2) 0.027(3) 0.039(3) -0.006(3) -0.001(2) 0.000(2)
C1 0.021(3) 0.029(4) 0.053(5) -0.010(4) 0.004(3) 0.004(3)
C2 0.011(2) 0.017(3) 0.026(3) -0.001(3) -0.002(2) -0.001(2)
C4 0.010(2) 0.020(3) 0.026(3) -0.003(3) -0.001(2) -0.001(2)
C5 0.014(3) 0.023(3) 0.031(4) -0.003(3) -0.002(3) -0.005(3)
C6 0.024(3) 0.018(3) 0.026(3) -0.000(3) 0.000(3) -0.003(3)
N5 0.039(3) 0.023(3) 0.031(3) -0.006(3) -0.012(3) 0.001(3)
C51 0.053(5) 0.056(6) 0.027(4) 0.010(4) -0.011(4) -0.010(5)
Tl 0.02430(10) 0.03260(10) 0.02690(10) 0.00020(10) -0.00280(10) -0.00170(10)
Cl1 0.0456(12) 0.0407(11) 0.0371(11) 0.0113(10) 0.0007(10) 0.0027(10)
Cl2 0.0362(10) 0.0683(15) 0.0404(12) -0.0036(12) 0.0024(9) 0.0176(11)
Cl3 0.0401(10) 0.0484(12) 0.0367(11) -0.0013(10) -0.0035(9) -0.0190(9)
Cl4 0.0493(12) 0.0399(11) 0.0306(10) -0.0043(9) 0.0000(9) -0.0120(9)

loop_
_atom_site_label
_atom_site_fract_x
_atom_site_fract_y
_atom_site_fract_z
_atom_site_U_iso_or_equiv
_atom_site_thermal_displace_type
_atom_site_calc_flag
_atom_site_calc_attached_atom
_atom_site_type_symbol
Pt 0.5 0.5 0.5 0.0194(1) aniso calc . Pt
O2 0.2100(7) 0.6318(4) 0.5232(5) 0.036(2) aniso . . O
N1 0.3688(9) 0.7515(4) 0.5673(5) 0.025(2) aniso . . N
N3 0.5154(8) 0.6258(4) 0.5253(5) 0.023(2) aniso . . N
N4 0.8214(9) 0.6231(5) 0.5148(6) 0.033(2) aniso . . N
C1 0.2003(12) 0.7951(6) 0.5821(9) 0.043(3) aniso . . C
C2 0.3577(9) 0.6677(5) 0.5376(6) 0.023(2) aniso . . C
C4 0.6758(9) 0.6674(5) 0.5347(6) 0.024(2) aniso . . C
C5 0.6859(10) 0.7527(5) 0.5661(7) 0.029(3) aniso . . C
C6 0.5314(11) 0.7912(5) 0.5801(7) 0.029(3) aniso . . C
N5 0.3872(11) 0.5143(5) 0.3442(6) 0.041(2) aniso . . N
C51 0.4279(17) 0.5913(8) 0.2839(8) 0.059(4) aniso . . C
Tl 0.34667(5) 0.07767(2) 0.65821(3) 0.0360(1) aniso . . Tl
Cl1 0.4253(4) -0.0383(2) 0.7828(2) 0.0526(8) aniso . . Cl
Cl2 0.0746(4) 0.1488(2) 0.6981(2) 0.0614(9) aniso . . Cl
Cl3 0.5984(4) 0.1722(2) 0.6909(2) 0.0537(8) aniso . . Cl
Cl4 0.2598(4) 0.0161(2) 0.4849(2) 0.0511(8) aniso . . Cl
H1 0.22328 0.85263 0.60087 0.0448 iso calc C1 H
H2 0.11940 0.79424 0.51544 0.0448 iso calc C1 H
H3 0.14124 0.76851 0.63547 0.0448 iso calc C1 H
H4 0.25593 0.51339 0.34256 0.0424 iso calc N5 H
H5 0.42003 0.46772 0.30298 0.0424 iso calc N5 H
H6 0.36573 0.59111 0.21238 0.0624 iso calc C51 H
H7 0.39039 0.64084 0.31949 0.0624 iso calc C51 H
H8 0.55449 0.59517 0.27991 0.0624 iso calc C51 H
H9 0.53524 0.85015 0.60048 0.0308 iso calc C6 H
H10 0.79958 0.78157 0.57826 0.0288 iso calc C5 H
H11 0.92710 0.65792 0.52516 0.0374 iso calc N4 H
H12 0.83951 0.57710 0.56558 0.0374 iso calc N4 H

loop_
_atom_type_symbol
_atom_type_description
_atom_type_scat_dispersion_real
_atom_type_scat_dispersion_imag
Pt Platinum -2.352 8.388
O Oxygen 0.008 0.006
N Nitrogen 0.004 0.003
C Carbon 0.002 0.002
Tl Thallium -3.556 9.659
Cl Chlorine 0.132 0.159
H Hydrogen 0.000 0.000

loop_
_geom_angle_atom_site_label_1
_geom_angle_atom_site_label_2
_geom_angle_atom_site_label_3
_geom_angle
_geom_angle_publ_flag
N3 Pt N5 92.9(3) yes
C2 N1 C6 120.2(7) no
C1 N1 C6 122.0(7) no
C1 N1 C2 117.8(7) no
Pt N3 C4 121.8(5) yes
Pt N3 C2 117.6(5) yes
C2 N3 C4 120.6(6) no
H11 N4 H12 107.0(10) no
C4 N4 H12 109.0(10) no
C4 N4 H11 110.0(10) no
N1 C1 H3 111.0(10) no
N1 C1 H2 110.0(10) no
N1 C1 H1 111.0(10) no
H2 C1 H3 108.0(10) no
H1 C1 H3 110.0(10) no
H1 C1 H2 108.0(10) no
N1 C2 N3 118.2(6) no
O2 C2 N3 121.2(7) no
O2 C2 N1 120.6(7) no
N3 C4 N4 116.8(7) no
N4 C4 C5 122.6(7) no
N3 C4 C5 120.6(7) no
C4 C5 H10 121.0(10) no
C4 C5 C6 117.3(8) no
C6 C5 H10 121.0(10) no
N1 C6 C5 122.9(8) no
C5 C6 H9 119.0(10) no
N1 C6 H9 119.0(10) no
Pt N5 H5 109.0(10) no
Pt N5 H4 108.0(10) no
Pt N5 C51 119.5(6) yes
H4 N5 H5 107.0(10) no
C51 N5 H5 106.0(10) no
C51 N5 H4 105.0(10) no
N5 C51 H8 110.0(10) no
N5 C51 H7 110.0(10) no
N5 C51 H6 112.0(10) no
H7 C51 H8 108.0(10) no
H6 C51 H8 109.0(10) no
H6 C51 H7 108.0(10) no
Cl3 Tl Cl4 121.90(10) yes
Cl2 Tl Cl4 103.70(10) yes
Cl2 Tl Cl3 109.10(10) yes
Cl1 Tl Cl4 107.00(10) yes
Cl1 Tl Cl3 103.90(10) yes
Cl1 Tl Cl2 111.20(10) yes

loop_
_geom_bond_atom_site_label_1
_geom_bond_atom_site_label_2
_geom_bond_distance
_geom_bond_publ_flag
Pt N3 2.023(6) yes
Pt N5 2.046(7) yes
O2 C2 1.230(8) no
N1 C1 1.460(10) no
N1 C2 1.380(9) no
N1 C6 1.360(10) no
N3 C2 1.373(9) no
N3 C4 1.356(9) no
N4 C4 1.340(10) no
N4 H11 0.957(6) no
N4 H12 0.968(7) no
C1 H1 0.953(9) no
C1 H2 0.970(9) no
C1 H3 0.940(10) no
C4 C5 1.410(10) no
C5 C6 1.330(10) no
C5 H10 0.957(7) no
C6 H9 0.970(8) no
N5 C51 1.490(10) no
N5 H4 0.974(8) no
N5 H5 0.951(7) no
C51 H6 0.960(10) no
C51 H7 0.960(10) no
C51 H8 0.950(10) no
Tl Cl1 2.440(2) yes
Tl Cl2 2.421(3) yes
Tl Cl3 2.395(2) yes
Tl Cl4 2.402(2) yes

loop_
_geom_contact_atom_site_label_1
_geom_contact_atom_site_label_2
_geom_contact_distance
Pt C2 2.924(7)
Pt C4 2.969(7)
O2 C1 2.698(11)
N1 N3 2.363(9)
N1 C4 2.718(9)
N1 C5 2.360(10)
N3 C5 2.403(10)
N3 C6 2.712(10)
N3 N5 2.949(9)
N4 C5 2.413(11)
C1 C2 2.434(12)
C1 C6 2.465(12)
C2 C4 2.370(9)
C2 C5 2.774(10)
C2 C6 2.372(10)
C4 C6 2.342(11)
Tl Cl1 2.440(2)
Tl Cl2 2.421(3)
Tl Cl3 2.395(2)
Tl Cl4 2.402(2)
